data_2219314
loop_
_publ_author_name
'Bao, Feng-Yu'

_publ_section_title
;
 <i>N</i>'-(3-Phenylallylidene)isonicotinohydrazide
;
_journal_coeditor_code EZ2136
_journal_issue 9
_journal_name_full 'Acta Crystallographica Section E'
_journal_page_first o1789
_journal_paper_doi 10.1107/S1600536808026287
_journal_volume 64
_journal_year 2008
_chemical_formula_iupac 'C15 H13 N3 O'
_chemical_formula_moiety 'C15 H13 N3 O'
_chemical_formula_sum 'C15 H13 N3 O'
_chemical_formula_weight 251.28
_chemical_name_systematic
;
<i>N</i>'-(3-Phenylallylidene)isonicotinohydrazide
;
_space_group_IT_number 7
_symmetry_cell_setting monoclinic
_symmetry_space_group_name_Hall 'P -2yc'
_symmetry_space_group_name_H-M 'P 1 c 1'
_atom_sites_solution_hydrogens geom
_atom_sites_solution_primary direct
_atom_sites_solution_secondary difmap
_cell_angle_alpha 90.00
_cell_angle_beta 105.94(3)
_cell_angle_gamma 90.00
_cell_formula_units_Z 4
_cell_length_a 12.608(8)
_cell_length_b 11.023(7)
_cell_length_c 10.044(7)
_cell_measurement_reflns_used 940
_cell_measurement_temperature 291(2)
_cell_measurement_theta_max 20.48
_cell_measurement_theta_min 2.50
_cell_volume 1342.2(15)
_computing_cell_refinement 'SMART (Bruker, 2000)'
_computing_data_collection 'SMART (Bruker, 2000)'
_computing_data_reduction 'SAINT (Bruker, 2000)'
_computing_molecular_graphics 'SHELXTL (Sheldrick, 2008)'
_computing_publication_material 'SHELXTL (Sheldrick, 2008)'
_computing_structure_refinement 'SHELXTL (Sheldrick, 2008)'
_computing_structure_solution 'SHELXTL (Sheldrick, 2008)'
_diffrn_ambient_temperature 291(2)
_diffrn_measured_fraction_theta_full 0.983
_diffrn_measured_fraction_theta_max 0.983
_diffrn_measurement_device_type 'Bruker SMART APEX CCD area-detector'
_diffrn_measurement_method '\f and \w'
_diffrn_radiation_monochromator graphite
_diffrn_radiation_source 'sealed tube'
_diffrn_radiation_type MoK\a
_diffrn_radiation_wavelength 0.71073
_diffrn_reflns_av_R_equivalents 0.0437
_diffrn_reflns_av_sigmaI/netI 0.0321
_diffrn_reflns_limit_h_max 16
_diffrn_reflns_limit_h_min -16
_diffrn_reflns_limit_k_max 14
_diffrn_reflns_limit_k_min -13
_diffrn_reflns_limit_l_max 12
_diffrn_reflns_limit_l_min -13
_diffrn_reflns_number 11645
_diffrn_reflns_theta_full 27.74
_diffrn_reflns_theta_max 27.74
_diffrn_reflns_theta_min 1.68
_exptl_absorpt_coefficient_mu 0.081
_exptl_absorpt_correction_T_max 0.98
_exptl_absorpt_correction_T_min 0.98
_exptl_absorpt_correction_type multi-scan
_exptl_absorpt_process_details '(SADABS; Bruker, 2000)'
_exptl_crystal_colour brown
_exptl_crystal_density_diffrn 1.244
_exptl_crystal_density_method 'not measured'
_exptl_crystal_description block
_exptl_crystal_F_000 528
_exptl_crystal_size_max 0.30
_exptl_crystal_size_mid 0.26
_exptl_crystal_size_min 0.24
_refine_diff_density_max 0.204
_refine_diff_density_min -0.289
_refine_ls_extinction_method none
_refine_ls_goodness_of_fit_ref 1.012
_refine_ls_hydrogen_treatment mixed
_refine_ls_matrix_type full
_refine_ls_number_parameters 349
_refine_ls_number_reflns 3110
_refine_ls_number_restraints 2
_refine_ls_restrained_S_all 1.011
_refine_ls_R_factor_all 0.0675
_refine_ls_R_factor_gt 0.0593
_refine_ls_shift/su_max 0.000
_refine_ls_shift/su_mean 0.000
_refine_ls_structure_factor_coef Fsqd
_refine_ls_weighting_details 'calc w=1/[\s^2^(Fo^2^)+(0.05P)^2^+0.88P] where P=(Fo^2^+2Fc^2^)/3'
_refine_ls_weighting_scheme calc
_refine_ls_wR_factor_gt 0.1302
_refine_ls_wR_factor_ref 0.1338
_reflns_number_gt 2784
_reflns_number_total 3110
_reflns_threshold_expression I>2\s(I)
_cod_data_source_file ez2136.cif
_cod_data_source_block I
_cod_depositor_comments
;
The following automatic conversions were performed:
'_symmetry_cell_setting' value 'Monoclinic' changed to 'monoclinic'
according to '/home/saulius/struct/CIF-dictionaries/cif_core.dic'
dictionary named 'cif_core.dic' version 2.4.1 from 2010-06-29.

Automatic conversion script
Id: cif_fix_enum 1527 2010-12-29 10:47:43Z saulius 

The following automatic conversions were performed:

'_symmetry_cell_setting' value 'Monoclinic' changed to 'monoclinic'
according to /home/saulius/struct/CIF-dictionaries/cif_core.dic
dictionary named 'cif_core.dic' version 2.4.1 from 2010-06-29.

Automatic conversion script
Id: cif_fix_values 1715 2011-07-08 13:25:40Z adriana 
;
_cod_original_sg_symbol_Hall ' P -2yc'
_cod_original_sg_symbol_H-M 'P c'
_cod_database_code 2219314
_cod_database_fobs_code 2219314

loop_
_symmetry_equiv_pos_as_xyz
'x, y, z'
'x, -y, z+1/2'

loop_
_atom_site_type_symbol
_atom_site_label
_atom_site_fract_x
_atom_site_fract_y
_atom_site_fract_z
_atom_site_U_iso_or_equiv
_atom_site_adp_type
_atom_site_calc_flag
_atom_site_refinement_flags
_atom_site_occupancy
C C1 1.2011(4) 0.4816(5) 0.8674(5) 0.0472(10) Uani d . 1
H H1 1.2238 0.5562 0.8420 0.057 Uiso calc R 1
C C2 1.2551(4) 0.4303(4) 0.9917(5) 0.0457(10) Uani d . 1
H H2 1.3139 0.4716 1.0505 0.055 Uiso calc R 1
C C3 1.2239(4) 0.3174(4) 1.0323(5) 0.0417(9) Uani d . 1
H H3 1.2609 0.2838 1.1173 0.050 Uiso calc R 1
C C4 1.1362(4) 0.2566(4) 0.9422(4) 0.0418(10) Uani d . 1
H H4 1.1148 0.1809 0.9666 0.050 Uiso calc R 1
C C5 1.0805(4) 0.3081(5) 0.8167(4) 0.0469(11) Uani d . 1
H H5 1.0219 0.2672 0.7571 0.056 Uiso calc R 1
C C6 1.1126(3) 0.4217(4) 0.7798(5) 0.0421(9) Uani d . 1
C C7 1.0508(3) 0.4875(4) 0.6585(5) 0.0426(10) Uani d . 1
H H7 1.0694 0.5672 0.6446 0.051 Uiso calc R 1
C C8 0.9646(4) 0.4321(4) 0.5637(5) 0.0436(10) Uani d . 1
H H8 0.9451 0.3521 0.5747 0.052 Uiso calc R 1
C C9 0.9049(4) 0.5050(4) 0.4446(4) 0.0435(10) Uani d . 1
H H9 0.9175 0.5870 0.4333 0.052 Uiso calc R 1
C C10 0.6810(4) 0.4686(4) 0.1451(4) 0.0391(9) Uani d . 1
C C11 0.5998(4) 0.5425(4) 0.0516(4) 0.0438(10) Uani d . 1
C C12 0.5471(3) 0.5017(4) -0.0823(4) 0.0356(8) Uani d . 1
H H12 0.5587 0.4233 -0.1093 0.043 Uiso calc R 1
C C13 0.4793(4) 0.5778(4) -0.1716(5) 0.0413(9) Uani d . 1
H H13 0.4438 0.5497 -0.2599 0.050 Uiso calc R 1
C C14 0.5136(4) 0.7372(4) -0.0082(4) 0.0427(9) Uani d . 1
H H14 0.5025 0.8165 0.0165 0.051 Uiso calc R 1
C C15 0.5845(3) 0.6620(4) 0.0872(4) 0.0432(10) Uani d . 1
H H15 0.6216 0.6914 0.1743 0.052 Uiso calc R 1
C C16 0.4052(4) 0.0511(4) -0.2985(4) 0.0424(9) Uani d . 1
H H16 0.4482 -0.0181 -0.2728 0.051 Uiso calc R 1
C C17 0.3238(3) 0.0544(4) -0.4232(4) 0.0400(9) Uani d . 1
H H17 0.3127 -0.0128 -0.4814 0.048 Uiso calc R 1
C C18 0.2588(4) 0.1560(4) -0.4623(5) 0.0455(10) Uani d . 1
H H18 0.2039 0.1569 -0.5459 0.055 Uiso calc R 1
C C19 0.2761(4) 0.2580(4) -0.3752(4) 0.0417(9) Uani d . 1
H H19 0.2328 0.3269 -0.4015 0.050 Uiso calc R 1
C C20 0.3577(3) 0.2565(4) -0.2498(4) 0.0356(8) Uani d . 1
H H20 0.3689 0.3242 -0.1923 0.043 Uiso calc R 1
C C21 0.4226(4) 0.1536(4) -0.2104(4) 0.0462(10) Uani d . 1
C C22 0.5026(4) 0.1586(4) -0.0775(5) 0.0462(10) Uani d . 1
H H22 0.5019 0.2227 -0.0175 0.055 Uiso calc R 1
C C23 0.5807(4) 0.0677(4) -0.0391(4) 0.0433(10) Uani d . 1
H H23 0.5931 0.0067 -0.0970 0.052 Uiso calc R 1
C C24 0.6411(3) 0.0828(4) 0.1081(4) 0.0398(9) Uani d . 1
H H24 0.6423 0.1533 0.1594 0.048 Uiso calc R 1
C C25 0.8300(4) -0.1108(5) 0.3489(5) 0.0502(11) Uani d . 1
C C26 0.8954(4) -0.0909(4) 0.4904(5) 0.0441(10) Uani d . 1
C C27 0.9750(4) -0.0014(4) 0.5288(5) 0.0405(9) Uani d . 1
H H27 0.9822 0.0570 0.4650 0.049 Uiso calc R 1
C C28 1.0442(4) 0.0012(5) 0.6632(5) 0.0505(11) Uani d . 1
H H28 1.0965 0.0623 0.6904 0.061 Uiso calc R 1
C C29 0.9555(3) -0.1774(4) 0.7183(4) 0.0421(9) Uani d . 1
H H29 0.9483 -0.2360 0.7819 0.051 Uiso calc R 1
C C30 0.8865(3) -0.1796(3) 0.5848(4) 0.0337(8) Uani d . 1
H H30 0.8341 -0.2407 0.5582 0.040 Uiso calc R 1
N N1 0.8334(3) 0.4414(3) 0.3586(4) 0.0397(8) Uani d . 1
N N2 0.7663(3) 0.5206(4) 0.2548(4) 0.0423(9) Uani d . 1
H H2A 0.777(4) 0.598(5) 0.259(5) 0.051 Uiso d . 1
N N3 0.4603(3) 0.6964(3) -0.1372(3) 0.0392(8) Uani d . 1
N N4 0.6918(3) -0.0162(3) 0.1548(4) 0.0424(8) Uani d . 1
N N5 0.7800(3) -0.0023(3) 0.2797(3) 0.0368(8) Uani d . 1
H H5A 0.833(4) 0.042(4) 0.259(5) 0.044 Uiso d . 1
N N6 1.0342(3) -0.0891(4) 0.7569(4) 0.0491(9) Uani d . 1
O O1 0.6774(2) 0.3578(3) 0.1322(3) 0.0434(7) Uani d . 1
O O2 0.8172(2) -0.2090(3) 0.2914(3) 0.0440(7) Uani d . 1

loop_
_atom_site_aniso_label
_atom_site_aniso_U_11
_atom_site_aniso_U_22
_atom_site_aniso_U_33
_atom_site_aniso_U_12
_atom_site_aniso_U_13
_atom_site_aniso_U_23
C1 0.042(2) 0.052(3) 0.051(3) -0.006(2) 0.019(2) 0.004(2)
C2 0.042(2) 0.048(2) 0.049(3) -0.0034(19) 0.017(2) -0.011(2)
C3 0.043(2) 0.044(2) 0.043(2) 0.0020(18) 0.0214(19) -0.0022(18)
C4 0.048(2) 0.042(2) 0.042(2) -0.0146(18) 0.0227(19) 0.0100(17)
C5 0.037(2) 0.071(3) 0.035(2) -0.014(2) 0.0134(17) -0.010(2)
C6 0.0332(18) 0.050(2) 0.046(2) 0.0070(18) 0.0149(17) -0.0088(19)
C7 0.037(2) 0.043(2) 0.054(3) 0.0071(18) 0.0238(19) -0.014(2)
C8 0.040(2) 0.041(2) 0.053(3) 0.0142(18) 0.0167(19) 0.0057(19)
C9 0.051(2) 0.050(2) 0.0264(19) 0.003(2) 0.0053(17) -0.0123(18)
C10 0.044(2) 0.036(2) 0.040(2) -0.0233(18) 0.0151(17) 0.0063(17)
C11 0.054(3) 0.041(2) 0.038(2) -0.006(2) 0.0163(19) -0.0013(18)
C12 0.0331(19) 0.038(2) 0.043(2) 0.0074(16) 0.0221(16) -0.0088(16)
C13 0.042(2) 0.046(2) 0.040(2) -0.0041(19) 0.0172(18) -0.0042(18)
C14 0.048(2) 0.042(2) 0.037(2) -0.0053(19) 0.0103(18) -0.0103(18)
C15 0.041(2) 0.056(3) 0.032(2) -0.0076(19) 0.0092(17) -0.0133(18)
C16 0.051(2) 0.045(2) 0.031(2) -0.005(2) 0.0121(17) 0.0038(17)
C17 0.036(2) 0.046(2) 0.036(2) -0.0121(17) 0.0074(17) -0.0079(17)
C18 0.047(2) 0.047(2) 0.043(2) -0.0120(19) 0.0108(19) -0.013(2)
C19 0.049(2) 0.043(2) 0.034(2) -0.0036(19) 0.0128(18) -0.0051(17)
C20 0.0386(19) 0.036(2) 0.037(2) -0.0144(16) 0.0175(16) 0.0037(16)
C21 0.055(3) 0.051(3) 0.037(2) -0.004(2) 0.0198(19) 0.0099(19)
C22 0.046(2) 0.044(2) 0.051(3) 0.0147(19) 0.018(2) -0.0061(19)
C23 0.044(2) 0.045(2) 0.040(2) 0.0018(19) 0.0095(18) -0.0135(18)
C24 0.0314(18) 0.052(2) 0.037(2) -0.0043(17) 0.0113(16) -0.0110(18)
C25 0.050(2) 0.052(3) 0.054(3) 0.013(2) 0.022(2) 0.003(2)
C26 0.047(2) 0.045(2) 0.049(3) 0.003(2) 0.028(2) 0.005(2)
C27 0.038(2) 0.046(2) 0.044(2) 0.0001(17) 0.0225(18) 0.0012(18)
C28 0.050(2) 0.063(3) 0.038(2) -0.011(2) 0.0126(19) -0.009(2)
C29 0.040(2) 0.047(2) 0.044(2) 0.0067(18) 0.0202(18) -0.0077(18)
C30 0.0285(16) 0.0339(19) 0.044(2) 0.0102(14) 0.0190(15) -0.0027(16)
N1 0.0374(17) 0.0327(17) 0.0451(19) -0.0052(14) 0.0045(14) 0.0001(14)
N2 0.0305(17) 0.045(2) 0.0435(19) -0.0151(15) -0.0034(14) 0.0138(16)
N3 0.0488(19) 0.0410(19) 0.0321(17) 0.0031(16) 0.0182(14) 0.0002(15)
N4 0.055(2) 0.0406(19) 0.0303(17) -0.0081(17) 0.0093(16) -0.0039(15)
N5 0.0338(17) 0.0399(18) 0.0350(18) -0.0151(14) 0.0064(14) -0.0011(14)
N6 0.043(2) 0.062(2) 0.049(2) -0.0020(18) 0.0230(17) -0.0041(19)
O1 0.0396(15) 0.0449(17) 0.0474(17) -0.0096(13) 0.0152(13) -0.0059(13)
O2 0.0434(15) 0.0455(17) 0.0413(16) 0.0001(13) 0.0084(12) 0.0034(14)

loop_
_atom_type_symbol
_atom_type_description
_atom_type_scat_dispersion_real
_atom_type_scat_dispersion_imag
_atom_type_scat_source
C C 0.0033 0.0000 'International Tables Vol C Tables 4.2.6.8 and 6.1.1.4'
H H 0.0000 0.0000 'International Tables Vol C Tables 4.2.6.8 and 6.1.1.4'
N N 0.0061 0.0000 'International Tables Vol C Tables 4.2.6.8 and 6.1.1.4'
O O 0.0106 0.0000 'International Tables Vol C Tables 4.2.6.8 and 6.1.1.4'

loop_
_geom_angle_atom_site_label_1
_geom_angle_atom_site_label_2
_geom_angle_atom_site_label_3
_geom_angle
C2 C1 C6 119.7(5)
C2 C1 H1 120.1
C6 C1 H1 120.1
C1 C2 C3 121.6(4)
C1 C2 H2 119.2
C3 C2 H2 119.2
C4 C3 C2 118.4(4)
C4 C3 H3 120.8
C2 C3 H3 120.8
C5 C4 C3 120.5(4)
C5 C4 H4 119.8
C3 C4 H4 119.8
C4 C5 C6 119.9(4)
C4 C5 H5 120.1
C6 C5 H5 120.1
C1 C6 C5 120.0(4)
C1 C6 C7 116.7(5)
C5 C6 C7 123.0(4)
C8 C7 C6 120.0(4)
C8 C7 H7 120.0
C6 C7 H7 120.0
C7 C8 C9 116.9(4)
C7 C8 H8 121.5
C9 C8 H8 121.5
N1 C9 C8 111.1(4)
N1 C9 H9 124.4
C8 C9 H9 124.4
O1 C10 N2 118.5(4)
O1 C10 C11 119.7(4)
N2 C10 C11 121.7(4)
C15 C11 C12 119.1(4)
C15 C11 C10 119.5(4)
C12 C11 C10 120.7(4)
C13 C12 C11 119.1(4)
C13 C12 H12 120.4
C11 C12 H12 120.4
C12 C13 N3 122.8(4)
C12 C13 H13 118.6
N3 C13 H13 118.6
N3 C14 C15 121.0(4)
N3 C14 H14 119.5
C15 C14 H14 119.5
C14 C15 C11 119.7(4)
C14 C15 H15 120.1
C11 C15 H15 120.1
C17 C16 C21 119.6(4)
C17 C16 H16 120.2
C21 C16 H16 120.2
C18 C17 C16 120.9(4)
C18 C17 H17 119.6
C16 C17 H17 119.6
C17 C18 C19 119.6(4)
C17 C18 H18 120.2
C19 C18 H18 120.2
C20 C19 C18 120.3(4)
C20 C19 H19 119.9
C18 C19 H19 119.9
C21 C20 C19 119.9(4)
C21 C20 H20 120.1
C19 C20 H20 120.1
C20 C21 C16 119.7(4)
C20 C21 C22 116.2(4)
C16 C21 C22 124.1(4)
C23 C22 C21 119.7(4)
C23 C22 H22 120.1
C21 C22 H22 120.1
C22 C23 C24 109.2(4)
C22 C23 H23 125.4
C24 C23 H23 125.4
N4 C24 C23 109.7(4)
N4 C24 H24 125.1
C23 C24 H24 125.1
O2 C25 N5 121.8(5)
O2 C25 C26 124.4(4)
N5 C25 C26 113.8(4)
C27 C26 C30 120.0(4)
C27 C26 C25 123.7(4)
C30 C26 C25 115.6(4)
C26 C27 C28 119.9(4)
C26 C27 H27 120.1
C28 C27 H27 120.1
C27 C28 N6 119.3(4)
C27 C28 H28 120.3
N6 C28 H28 120.3
N6 C29 C30 120.1(4)
N6 C29 H29 120.0
C30 C29 H29 120.0
C29 C30 C26 120.2(4)
C29 C30 H30 119.9
C26 C30 H30 119.9
C9 N1 N2 108.8(4)
C10 N2 N1 118.8(3)
C10 N2 H2A 121(3)
N1 N2 H2A 121(3)
C14 N3 C13 118.2(4)
C24 N4 N5 114.5(3)
N4 N5 C25 117.7(4)
N4 N5 H5A 108(3)
C25 N5 H5A 108(3)
C29 N6 C28 120.5(4)

loop_
_geom_bond_atom_site_label_1
_geom_bond_atom_site_label_2
_geom_bond_distance
C1 C2 1.369(7)
C1 C6 1.385(7)
C1 H1 0.9300
C2 C3 1.400(6)
C2 H2 0.9300
C3 C4 1.394(6)
C3 H3 0.9300
C4 C5 1.386(6)
C4 H4 0.9300
C5 C6 1.397(7)
C5 H5 0.9300
C6 C7 1.447(7)
C7 C8 1.375(7)
C7 H7 0.9300
C8 C9 1.467(6)
C8 H8 0.9300
C9 N1 1.273(5)
C9 H9 0.9300
C10 O1 1.228(5)
C10 N2 1.432(5)
C10 C11 1.437(6)
C11 C15 1.393(6)
C11 C12 1.400(6)
C12 C13 1.347(6)
C12 H12 0.9300
C13 N3 1.390(6)
C13 H13 0.9300
C14 N3 1.362(5)
C14 C15 1.390(7)
C14 H14 0.9300
C15 H15 0.9300
C16 C17 1.385(6)
C16 C21 1.415(7)
C16 H16 0.9300
C17 C18 1.379(7)
C17 H17 0.9300
C18 C19 1.405(6)
C18 H18 0.9300
C19 C20 1.391(6)
C19 H19 0.9300
C20 C21 1.391(6)
C20 H20 0.9300
C21 C22 1.437(6)
C22 C23 1.383(6)
C22 H22 0.9300
C23 C24 1.475(6)
C23 H23 0.9300
C24 N4 1.287(6)
C24 H24 0.9300
C25 O2 1.216(6)
C25 N5 1.439(6)
C25 C26 1.451(7)
C26 C27 1.385(6)
C26 C30 1.388(6)
C27 C28 1.391(7)
C27 H27 0.9300
C28 N6 1.399(7)
C28 H28 0.9300
C29 N6 1.368(6)
C29 C30 1.384(6)
C29 H29 0.9300
C30 H30 0.9300
N1 N2 1.442(5)
N2 H2A 0.86(5)
N4 N5 1.437(5)
N5 H5A 0.90(5)

loop_
_geom_hbond_atom_site_label_D
_geom_hbond_atom_site_label_H
_geom_hbond_atom_site_label_A
_geom_hbond_site_symmetry_A
_geom_hbond_distance_DH
_geom_hbond_distance_HA
_geom_hbond_distance_DA
_geom_hbond_angle_DHA
N2 H2A O2 1_565 0.86(5) 2.19(5) 3.050(6) 174(3)

loop_
_cod_related_entry_id
_cod_related_entry_database
_cod_related_entry_code
1 ChemSpider 5259554
